data_4114472
loop_
_publ_author_name
'Eric R. Ashley'
'Ernest G. Cruz'
'Brian M. Stoltz'

_publ_section_title
;
 The Total Synthesis of (-)-Lemonomycin
;
_journal_name_full 'Journal of the American Chemical Society'
_journal_page_first 15000
_journal_page_last 15001
_journal_paper_doi 10.1021/ja039223q
_journal_volume 125
_journal_year 2003
_chemical_formula_sum 'C13 H17 N O5 S'
_chemical_formula_weight 299.34
_chemical_name_systematic
; 
 ? 
;
_space_group_IT_number 19
_symmetry_cell_setting orthorhombic
_symmetry_space_group_name_Hall 'P 2ac 2ab'
_symmetry_space_group_name_H-M 'P 21 21 21'
_atom_sites_solution_hydrogens difmap
_atom_sites_solution_primary direct
_atom_sites_solution_secondary difmap
_audit_creation_method SHELXL-97
_cell_angle_alpha 90.00
_cell_angle_beta 90.00
_cell_angle_gamma 90.00
_cell_formula_units_Z 4
_cell_length_a 8.0871(4)
_cell_length_b 8.2042(4)
_cell_length_c 20.6350(10)
_cell_measurement_reflns_used 21790
_cell_measurement_temperature 100(2)
_cell_measurement_theta_max 28.06
_cell_measurement_theta_min 2.77
_cell_volume 1369.09(12)
_computing_cell_refinement 'Bruker SAINT v6.022'
_computing_data_collection 'Bruker SMART v5.054'
_computing_data_reduction 'Bruker SAINT v6.022'
_computing_molecular_graphics 'Bruker SHELXTL'
_computing_publication_material 'Bruker SHELXTL'
_computing_structure_refinement 'SHELXL-97 (Sheldrick, 1997)'
_computing_structure_solution 'SHELXS-97 (Sheldrick, 1990)'
_diffrn_ambient_temperature 100(2)
_diffrn_measured_fraction_theta_full 0.961
_diffrn_measured_fraction_theta_max 0.961
_diffrn_measurement_device_type 'Bruker SMART 1000'
_diffrn_measurement_method '\w scans at 7 \f settings'
_diffrn_radiation_monochromator graphite
_diffrn_radiation_source 'normal-focus sealed tube'
_diffrn_radiation_type MoK\a
_diffrn_radiation_wavelength 0.71073
_diffrn_reflns_av_R_equivalents 0.0507
_diffrn_reflns_av_sigmaI/netI 0.0197
_diffrn_reflns_limit_h_max 10
_diffrn_reflns_limit_h_min -10
_diffrn_reflns_limit_k_max 10
_diffrn_reflns_limit_k_min -10
_diffrn_reflns_limit_l_max 26
_diffrn_reflns_limit_l_min -26
_diffrn_reflns_number 27404
_diffrn_reflns_theta_full 28.28
_diffrn_reflns_theta_max 28.28
_diffrn_reflns_theta_min 1.97
_exptl_absorpt_coefficient_mu 0.255
_exptl_absorpt_correction_T_max 0.9366
_exptl_absorpt_correction_T_min 0.9159
_exptl_absorpt_correction_type none
_exptl_crystal_colour Colorless
_exptl_crystal_density_diffrn 1.452
_exptl_crystal_description Prism
_exptl_crystal_F_000 632
_exptl_crystal_size_max 0.35
_exptl_crystal_size_mid 0.31
_exptl_crystal_size_min 0.26
_refine_diff_density_max 0.449
_refine_diff_density_min -0.350
_refine_diff_density_rms 0.049
_refine_ls_abs_structure_details 'Flack H D (1983), Acta Cryst. A39, 876-881'
_refine_ls_abs_structure_Flack 0.02(5)
_refine_ls_extinction_method none
_refine_ls_goodness_of_fit_ref 2.819
_refine_ls_hydrogen_treatment Unrestrained
_refine_ls_matrix_type 'Full matrix'
_refine_ls_number_parameters 249
_refine_ls_number_reflns 3217
_refine_ls_number_restraints 0
_refine_ls_restrained_S_all 2.819
_refine_ls_R_factor_all 0.0298
_refine_ls_R_factor_gt 0.0288
_refine_ls_shift/su_max 0.001
_refine_ls_shift/su_mean 0.000
_refine_ls_structure_factor_coef Fsqd
_refine_ls_weighting_details w=1/s^2^(Fo^2^)
_refine_ls_weighting_scheme sigma
_refine_ls_wR_factor_gt 0.0590
_refine_ls_wR_factor_ref 0.0591
_reflns_number_gt 3121
_reflns_number_total 3217
_reflns_threshold_expression >2sigma(I)
_cod_data_source_file ja039223qsi20031024_062744.cif
_cod_data_source_block egc01
_cod_depositor_comments
;
The following automatic conversions were performed:

'_atom_sites_solution_primary' value 'direct methods' was changed to
'direct'.

'_atom_sites_solution_secondary' value 'Difference Fourier map' was
changed to 'difmap'.

'_atom_sites_solution_hydrogens' value 'Difference Fourier map' was
changed to 'difmap'.

Automatic conversion script
Id: cif_fix_values 6452 2018-10-05 10:23:21Z andrius 
;
_cod_database_code 4114472

loop_
_symmetry_equiv_pos_as_xyz
'x, y, z'
'-x+1/2, -y, z+1/2'
'-x, y+1/2, -z+1/2'
'x+1/2, -y+1/2, -z'

loop_
_atom_site_label
_atom_site_type_symbol
_atom_site_fract_x
_atom_site_fract_y
_atom_site_fract_z
_atom_site_U_iso_or_equiv
_atom_site_adp_type
_atom_site_occupancy
_atom_site_symmetry_multiplicity
_atom_site_calc_flag
S S 1.15439(4) 0.24116(4) 0.892745(16) 0.01403(9) Uani 1 1 d
O1 O 0.60846(14) 0.28085(14) 0.67629(5) 0.0274(3) Uani 1 1 d
O2 O 0.69396(13) 0.36550(12) 0.77228(5) 0.0172(2) Uani 1 1 d
O3 O 0.93702(14) 0.04983(14) 0.74301(5) 0.0172(2) Uani 1 1 d
O4 O 1.30955(12) 0.26777(13) 0.86049(5) 0.0194(2) Uani 1 1 d
O5 O 1.12468(14) 0.09319(12) 0.92745(5) 0.0188(2) Uani 1 1 d
N N 1.01479(13) 0.25193(16) 0.83587(6) 0.0129(2) Uani 1 1 d
C1 C 0.64690(17) 0.24579(19) 0.73093(7) 0.0188(3) Uani 1 1 d
C2 C 0.71265(19) 0.31588(18) 0.84006(7) 0.0147(3) Uani 1 1 d
C3 C 0.7391(2) 0.46947(19) 0.87845(8) 0.0192(3) Uani 1 1 d
C4 C 0.84766(18) 0.18552(16) 0.84457(7) 0.0129(3) Uani 1 1 d
C5 C 0.81522(17) 0.04583(17) 0.79404(7) 0.0143(3) Uani 1 1 d
C6 C 0.8182(2) -0.12019(18) 0.82610(8) 0.0206(3) Uani 1 1 d
C7 C 0.6506(2) 0.07581(19) 0.75866(7) 0.0178(3) Uani 1 1 d
C8 C 1.12240(19) 0.40566(17) 0.94656(7) 0.0139(3) Uani 1 1 d
C9 C 1.1723(2) 0.56080(18) 0.92691(7) 0.0179(3) Uani 1 1 d
C10 C 1.1346(2) 0.69282(19) 0.96580(8) 0.0209(3) Uani 1 1 d
C11 C 1.0506(2) 0.6694(2) 1.02363(8) 0.0207(3) Uani 1 1 d
C12 C 1.0046(2) 0.5145(2) 1.04341(7) 0.0201(3) Uani 1 1 d
C13 C 1.03953(18) 0.38059(19) 1.00452(7) 0.0170(3) Uani 1 1 d
H H 1.028(2) 0.333(2) 0.8095(8) 0.020(4) Uiso 1 1 d
H2 H 0.6145(18) 0.2608(18) 0.8528(6) 0.003(3) Uiso 1 1 d
H3 H 1.026(3) 0.076(3) 0.7608(12) 0.057(8) Uiso 1 1 d
H4 H 0.840(2) 0.1386(19) 0.8868(8) 0.014(4) Uiso 1 1 d
H9 H 1.229(2) 0.576(2) 0.8871(8) 0.021(4) Uiso 1 1 d
H10 H 1.167(2) 0.799(2) 0.9538(7) 0.015(4) Uiso 1 1 d
H11 H 1.026(2) 0.756(2) 1.0465(8) 0.018(4) Uiso 1 1 d
H12 H 0.955(2) 0.496(2) 1.0841(9) 0.022(4) Uiso 1 1 d
H13 H 1.007(2) 0.278(2) 1.0170(8) 0.013(4) Uiso 1 1 d
H3A H 0.651(3) 0.538(2) 0.8720(8) 0.028(5) Uiso 1 1 d
H6A H 0.928(2) -0.132(2) 0.8440(9) 0.019(4) Uiso 1 1 d
H7A H 0.641(2) -0.001(2) 0.7222(8) 0.028(5) Uiso 1 1 d
H3B H 0.840(2) 0.521(2) 0.8689(8) 0.022(4) Uiso 1 1 d
H6B H 0.787(2) -0.198(2) 0.7948(8) 0.027(5) Uiso 1 1 d
H7B H 0.562(2) 0.062(2) 0.7896(8) 0.017(4) Uiso 1 1 d
H3C H 0.741(3) 0.439(2) 0.9259(9) 0.032(5) Uiso 1 1 d
H6C H 0.731(3) -0.128(2) 0.8608(8) 0.031(5) Uiso 1 1 d

loop_
_atom_site_aniso_label
_atom_site_aniso_U_11
_atom_site_aniso_U_22
_atom_site_aniso_U_33
_atom_site_aniso_U_23
_atom_site_aniso_U_13
_atom_site_aniso_U_12
S 0.01138(15) 0.01326(16) 0.01745(17) 0.00024(15) -0.00159(13) 0.00129(15)
O1 0.0314(6) 0.0330(7) 0.0179(6) -0.0020(5) -0.0053(5) 0.0121(5)
O2 0.0189(6) 0.0162(5) 0.0165(5) 0.0014(4) -0.0009(4) 0.0040(4)
O3 0.0143(5) 0.0196(5) 0.0178(5) -0.0035(4) 0.0032(4) -0.0024(5)
O4 0.0117(5) 0.0214(5) 0.0251(5) -0.0007(5) -0.0006(4) 0.0021(5)
O5 0.0188(6) 0.0150(5) 0.0228(5) 0.0023(4) -0.0042(5) 0.0026(4)
N 0.0120(5) 0.0127(6) 0.0140(6) 0.0012(5) -0.0008(4) -0.0013(5)
C1 0.0140(6) 0.0226(7) 0.0198(7) -0.0029(6) 0.0001(6) 0.0054(7)
C2 0.0119(7) 0.0170(7) 0.0152(7) 0.0001(6) 0.0002(6) 0.0007(6)
C3 0.0167(8) 0.0181(8) 0.0229(9) -0.0034(6) -0.0026(6) 0.0058(7)
C4 0.0115(7) 0.0129(6) 0.0143(7) 0.0016(5) 0.0009(6) -0.0015(6)
C5 0.0117(7) 0.0150(7) 0.0161(7) -0.0010(5) 0.0023(6) 0.0001(6)
C6 0.0254(9) 0.0144(7) 0.0222(8) -0.0019(6) 0.0034(7) -0.0016(7)
C7 0.0146(7) 0.0195(7) 0.0193(8) -0.0052(6) -0.0010(7) -0.0017(6)
C8 0.0130(7) 0.0131(7) 0.0155(7) -0.0006(5) -0.0023(6) 0.0007(6)
C9 0.0173(8) 0.0180(7) 0.0184(7) 0.0024(6) -0.0008(6) -0.0038(6)
C10 0.0211(8) 0.0150(7) 0.0266(8) 0.0015(6) -0.0036(7) -0.0035(6)
C11 0.0184(8) 0.0192(8) 0.0246(8) -0.0085(7) -0.0032(6) 0.0004(6)
C12 0.0158(8) 0.0297(9) 0.0149(8) -0.0016(6) -0.0008(6) -0.0036(7)
C13 0.0153(8) 0.0178(8) 0.0179(7) 0.0021(6) -0.0030(6) -0.0038(6)

loop_
_atom_type_symbol
_atom_type_description
_atom_type_scat_dispersion_real
_atom_type_scat_dispersion_imag
_atom_type_scat_source
C C 0.0033 0.0016 'International Tables Vol C Tables 4.2.6.8 and 6.1.1.4'
H H 0.0000 0.0000 'International Tables Vol C Tables 4.2.6.8 and 6.1.1.4'
N N 0.0061 0.0033 'International Tables Vol C Tables 4.2.6.8 and 6.1.1.4'
O O 0.0106 0.0060 'International Tables Vol C Tables 4.2.6.8 and 6.1.1.4'
S S 0.1246 0.1234 'International Tables Vol C Tables 4.2.6.8 and 6.1.1.4'

loop_
_geom_angle_atom_site_label_1
_geom_angle_atom_site_label_2
_geom_angle_atom_site_label_3
_geom_angle
O5 S O4 120.51(7)
O5 S N 106.86(7)
O4 S N 105.24(6)
O5 S C8 108.01(6)
O4 S C8 107.63(7)
N S C8 108.03(7)
C1 O2 C2 115.38(11)
C5 O3 H3 105.9(18)
C4 N S 121.95(10)
C4 N H 118.6(12)
S N H 113.8(12)
O1 C1 O2 119.26(14)
O1 C1 C7 125.54(14)
O2 C1 C7 115.19(12)
O2 C2 C3 106.55(12)
O2 C2 C4 109.02(11)
C3 C2 C4 116.87(13)
O2 C2 H2 108.1(8)
C3 C2 H2 111.8(9)
C4 C2 H2 104.2(9)
C2 C3 H3A 109.1(12)
C2 C3 H3B 113.0(11)
H3A C3 H3B 111.6(16)
C2 C3 H3C 107.6(11)
H3A C3 H3C 107.7(16)
H3B C3 H3C 107.6(16)
N C4 C2 112.94(12)
N C4 C5 110.07(11)
C2 C4 C5 110.49(12)
N C4 H4 108.5(10)
C2 C4 H4 107.1(10)
C5 C4 H4 107.5(9)
O3 C5 C6 109.18(12)
O3 C5 C7 103.94(11)
C6 C5 C7 111.40(13)
O3 C5 C4 110.72(11)
C6 C5 C4 111.32(11)
C7 C5 C4 110.05(12)
C5 C6 H6A 105.8(11)
C5 C6 H6B 107.9(11)
H6A C6 H6B 115.8(16)
C5 C6 H6C 111.0(11)
H6A C6 H6C 111.5(15)
H6B C6 H6C 104.9(16)
C1 C7 C5 110.21(12)
C1 C7 H7A 107.4(10)
C5 C7 H7A 109.3(11)
C1 C7 H7B 110.0(10)
C5 C7 H7B 108.1(10)
H7A C7 H7B 111.8(15)
C13 C8 C9 121.72(14)
C13 C8 S 119.98(11)
C9 C8 S 118.15(11)
C10 C9 C8 118.83(14)
C10 C9 H9 120.2(10)
C8 C9 H9 121.0(10)
C9 C10 C11 119.94(14)
C9 C10 H10 120.8(10)
C11 C10 H10 119.2(10)
C12 C11 C10 120.82(15)
C12 C11 H11 121.7(11)
C10 C11 H11 117.5(11)
C11 C12 C13 120.03(14)
C11 C12 H12 121.5(11)
C13 C12 H12 118.4(11)
C8 C13 C12 118.63(14)
C8 C13 H13 121.0(10)
C12 C13 H13 120.3(10)

loop_
_geom_bond_atom_site_label_1
_geom_bond_atom_site_label_2
_geom_bond_distance
S O5 1.4297(11)
S O4 1.4370(11)
S N 1.6308(12)
S C8 1.7667(14)
O1 C1 1.2044(17)
O2 C1 1.3555(18)
O2 C2 1.4644(18)
O3 C5 1.4423(17)
O3 H3 0.84(3)
N C4 1.4683(18)
N H 0.869(19)
C1 C7 1.508(2)
C2 C3 1.504(2)
C2 C4 1.531(2)
C2 H2 0.951(15)
C3 H3A 0.92(2)
C3 H3B 0.94(2)
C3 H3C 1.012(19)
C4 C5 1.5714(19)
C4 H4 0.955(16)
C5 C6 1.514(2)
C5 C7 1.538(2)
C6 H6A 0.97(2)
C6 H6B 0.942(19)
C6 H6C 1.008(19)
C7 H7A 0.982(18)
C7 H7B 0.968(17)
C8 C13 1.386(2)
C8 C9 1.395(2)
C9 C10 1.382(2)
C9 H9 0.949(18)
C10 C11 1.386(2)
C10 H10 0.945(17)
C11 C12 1.385(2)
C11 H11 0.878(18)
C12 C13 1.390(2)
C12 H12 0.942(18)
C13 H13 0.917(18)

loop_
_geom_hbond_atom_site_label_D
_geom_hbond_atom_site_label_H
_geom_hbond_atom_site_label_A
_geom_hbond_distance_DH
_geom_hbond_distance_HA
_geom_hbond_distance_DA
_geom_hbond_angle_DHA
_geom_hbond_site_symmetry_A
N H O3 0.869(19) 2.099(19) 2.9623(17) 172.3(16) 3_756
O3 H3 N 0.84(3) 2.12(3) 2.6108(16) 117(2) .
